data_1548697
loop_
_publ_author_name
'Chan, Tek Long'
'Xie, Zuowei'

_publ_section_title
;
 Synthesis, structure and aromaticity of carborane-fused carbo- and
 heterocycles.
;
_journal_issue 8
_journal_name_full 'Chemical science'
_journal_page_first 2284
_journal_page_last 2289
_journal_paper_doi 10.1039/c7sc04722c
_journal_volume 9
_journal_year 2018
_chemical_formula_sum 'C5 H14 B10 S'
_chemical_formula_weight 214.32
_space_group_crystal_system monoclinic
_space_group_IT_number 14
_space_group_name_Hall '-P 2yn'
_space_group_name_H-M_alt 'P 1 21/n 1'
_symmetry_space_group_name_Hall '-P 2yn'
_symmetry_space_group_name_H-M 'P 1 21/n 1'
_atom_sites_solution_hydrogens geom
_audit_creation_method SHELXL-2014/6
_audit_update_record
;
2017-10-31 deposited with the CCDC.
2018-01-16 downloaded from the CCDC.
;
_cell_angle_alpha 90
_cell_angle_beta 108.2280(10)
_cell_angle_gamma 90
_cell_formula_units_Z 4
_cell_length_a 11.7439(6)
_cell_length_b 8.5035(5)
_cell_length_c 12.5486(7)
_cell_measurement_reflns_used 81
_cell_measurement_temperature 173(2)
_cell_measurement_theta_max 15
_cell_measurement_theta_min 15
_cell_volume 1190.27(11)
_computing_cell_refinement 'BRUKER KAPPA APEXII DUO DIFFRACTOMETER'
_computing_data_collection 'BRUKER KAPPA APEXII DUO DIFFRACTOMETER'
_computing_data_reduction 'BRUKER KAPPA APEXII DUO DIFFRACTOMETER'
_computing_molecular_graphics 'BRUKER SHELXTL'
_computing_publication_material 'BRUKER SHELXTL'
_computing_structure_refinement 'SHELXL-2014/6 (Sheldrick, 2014)'
_diffrn_ambient_temperature 173(2)
_diffrn_measured_fraction_theta_full 0.989
_diffrn_measured_fraction_theta_max 0.989
_diffrn_measurement_device_type 'BRUKER KAPPA APEXII DUO DIFFRACTOMETER'
_diffrn_measurement_method 'PHI & OMEGA SCAN'
_diffrn_radiation_type MoK\a
_diffrn_radiation_wavelength 0.71073
_diffrn_reflns_av_R_equivalents 0.0280
_diffrn_reflns_av_unetI/netI 0.0180
_diffrn_reflns_Laue_measured_fraction_full 0.989
_diffrn_reflns_Laue_measured_fraction_max 0.989
_diffrn_reflns_limit_h_max 14
_diffrn_reflns_limit_h_min -14
_diffrn_reflns_limit_k_max 10
_diffrn_reflns_limit_k_min -10
_diffrn_reflns_limit_l_max 15
_diffrn_reflns_limit_l_min -15
_diffrn_reflns_number 13127
_diffrn_reflns_point_group_measured_fraction_full 0.989
_diffrn_reflns_point_group_measured_fraction_max 0.989
_diffrn_reflns_theta_full 25.242
_diffrn_reflns_theta_max 25.247
_diffrn_reflns_theta_min 2.074
_exptl_absorpt_coefficient_mu 0.223
_exptl_absorpt_correction_T_max 0.7456
_exptl_absorpt_correction_T_min 0.6711
_exptl_absorpt_correction_type multi-scan
_exptl_crystal_colour colourless
_exptl_crystal_density_diffrn 1.196
_exptl_crystal_description block
_exptl_crystal_F_000 440
_exptl_crystal_size_max 0.500
_exptl_crystal_size_mid 0.400
_exptl_crystal_size_min 0.300
_refine_diff_density_max 0.509
_refine_diff_density_min -0.509
_refine_diff_density_rms 0.058
_refine_ls_extinction_method none
_refine_ls_goodness_of_fit_ref 1.104
_refine_ls_hydrogen_treatment constr
_refine_ls_matrix_type full
_refine_ls_number_parameters 145
_refine_ls_number_reflns 2126
_refine_ls_number_restraints 0
_refine_ls_restrained_S_all 1.104
_refine_ls_R_factor_all 0.0526
_refine_ls_R_factor_gt 0.0459
_refine_ls_shift/su_max 0.000
_refine_ls_shift/su_mean 0.000
_refine_ls_structure_factor_coef Fsqd
_refine_ls_weighting_details 'w=1/[\s^2^(Fo^2^)+(0.0763P)^2^+0.9248P] where P=(Fo^2^+2Fc^2^)/3'
_refine_ls_weighting_scheme calc
_refine_ls_wR_factor_gt 0.1353
_refine_ls_wR_factor_ref 0.1417
_reflns_Friedel_coverage 0.000
_reflns_number_gt 1852
_reflns_number_total 2126
_reflns_threshold_expression 'I > 2\s(I)'
_cod_data_source_file c7sc04722c2.cif
_cod_data_source_block 8
_cod_depositor_comments 'Adding full bibliography for 1548696--1548701.cif.'
_cod_database_code 1548697
_shelx_space_group_comment
;
The symmetry employed for this shelxl refinement is uniquely defined
by the following loop, which should always be used as a source of
symmetry information in preference to the above space-group names.
They are only intended as comments.
;
_shelx_estimated_absorpt_t_min 0.897
_shelx_estimated_absorpt_t_max 0.936
_shelxl_version_number 2014/6

loop_
_space_group_symop_operation_xyz
'x, y, z'
'-x+1/2, y+1/2, -z+1/2'
'-x, -y, -z'
'x-1/2, -y-1/2, z-1/2'

loop_
_atom_site_label
_atom_site_type_symbol
_atom_site_fract_x
_atom_site_fract_y
_atom_site_fract_z
_atom_site_U_iso_or_equiv
_atom_site_adp_type
_atom_site_occupancy
_atom_site_site_symmetry_order
_atom_site_calc_flag
_atom_site_refinement_flags_posn
_atom_site_refinement_flags_adp
S3 S 0.55427(6) 1.06218(7) 0.37753(5) 0.0359(2) Uani 1 1 d . .
C1 C 0.44009(18) 0.8833(2) 0.18972(16) 0.0230(5) Uani 1 1 d . .
C2 C 0.53862(18) 0.8718(2) 0.31442(16) 0.0243(5) Uani 1 1 d . .
C4 C 0.4489(2) 1.1438(3) 0.2585(2) 0.0425(6) Uani 1 1 d . .
H4A H 0.4291 1.2523 0.2561 0.051 Uiso 1 1 calc R U
C5 C 0.3970(2) 1.0488(3) 0.17071(19) 0.0292(5) Uani 1 1 d . .
C11 C 0.3073(2) 1.0946(3) 0.0642(2) 0.0371(6) Uani 1 1 d . .
H11A H 0.2848 1.0024 0.0153 0.056 Uiso 1 1 calc R U
H11B H 0.2361 1.1365 0.0792 0.056 Uiso 1 1 calc R U
H11C H 0.3411 1.1753 0.0273 0.056 Uiso 1 1 calc R U
B3 B 0.3985(2) 0.7881(3) 0.29502(19) 0.0243(5) Uani 1 1 d . .
H3 H 0.3296 0.8311 0.3329 0.029 Uiso 1 1 calc R U
B4 B 0.3584(2) 0.7137(3) 0.15618(19) 0.0257(5) Uani 1 1 d . .
H4 H 0.2623 0.7079 0.1024 0.031 Uiso 1 1 calc R U
B5 B 0.4756(2) 0.7591(3) 0.09768(19) 0.0271(5) Uani 1 1 d . .
H5 H 0.4557 0.7829 0.0059 0.033 Uiso 1 1 calc R U
B6 B 0.5904(2) 0.8621(3) 0.1990(2) 0.0276(5) Uani 1 1 d . .
H6 H 0.6464 0.9535 0.1748 0.033 Uiso 1 1 calc R U
B7 B 0.5322(2) 0.6954(3) 0.37692(19) 0.0270(5) Uani 1 1 d . .
H7 H 0.5513 0.6775 0.4693 0.032 Uiso 1 1 calc R U
B8 B 0.4194(2) 0.5879(3) 0.2741(2) 0.0266(5) Uani 1 1 d . .
H8 H 0.3641 0.4954 0.2982 0.032 Uiso 1 1 calc R U
B9 B 0.4656(2) 0.5681(3) 0.1520(2) 0.0294(5) Uani 1 1 d . .
H9 H 0.4400 0.4630 0.0956 0.035 Uiso 1 1 calc R U
B10 B 0.6084(2) 0.6605(3) 0.1792(2) 0.0304(5) Uani 1 1 d . .
H10 H 0.6767 0.6160 0.1411 0.037 Uiso 1 1 calc R U
B11 B 0.6497(2) 0.7403(3) 0.3180(2) 0.0301(6) Uani 1 1 d . .
H11 H 0.7453 0.7515 0.3723 0.036 Uiso 1 1 calc R U
B12 B 0.5742(2) 0.5568(3) 0.2889(2) 0.0304(6) Uani 1 1 d . .
H12 H 0.6209 0.4443 0.3235 0.036 Uiso 1 1 calc R U

loop_
_atom_site_aniso_label
_atom_site_aniso_U_11
_atom_site_aniso_U_22
_atom_site_aniso_U_33
_atom_site_aniso_U_23
_atom_site_aniso_U_13
_atom_site_aniso_U_12
S3 0.0474(4) 0.0291(4) 0.0316(4) -0.0095(2) 0.0133(3) -0.0108(2)
C1 0.0223(10) 0.0253(11) 0.0219(10) 0.0009(8) 0.0076(8) -0.0012(8)
C2 0.0245(10) 0.0264(11) 0.0218(10) -0.0026(8) 0.0071(8) -0.0044(8)
C4 0.0554(16) 0.0261(12) 0.0468(14) -0.0004(11) 0.0172(12) 0.0033(11)
C5 0.0340(12) 0.0243(11) 0.0338(11) 0.0050(9) 0.0172(9) 0.0009(9)
C11 0.0416(13) 0.0362(13) 0.0385(13) 0.0101(10) 0.0200(11) 0.0091(10)
B3 0.0242(12) 0.0239(12) 0.0261(11) 0.0007(9) 0.0098(9) -0.0020(9)
B4 0.0234(12) 0.0260(12) 0.0266(11) -0.0020(9) 0.0061(9) -0.0019(9)
B5 0.0265(12) 0.0314(13) 0.0235(11) -0.0037(10) 0.0079(9) 0.0003(10)
B6 0.0225(11) 0.0358(14) 0.0260(11) -0.0015(10) 0.0098(9) -0.0031(10)
B7 0.0283(12) 0.0273(13) 0.0242(11) 0.0013(9) 0.0065(9) -0.0003(10)
B8 0.0278(12) 0.0229(11) 0.0296(12) -0.0006(9) 0.0098(10) -0.0005(9)
B9 0.0320(13) 0.0267(13) 0.0292(12) -0.0055(10) 0.0089(10) 0.0010(10)
B10 0.0266(12) 0.0342(13) 0.0312(12) -0.0026(11) 0.0102(10) 0.0046(10)
B11 0.0223(12) 0.0373(14) 0.0281(12) 0.0000(10) 0.0042(10) 0.0019(10)
B12 0.0292(13) 0.0294(13) 0.0313(13) 0.0003(10) 0.0077(10) 0.0059(10)

loop_
_atom_type_symbol
_atom_type_description
_atom_type_scat_dispersion_real
_atom_type_scat_dispersion_imag
_atom_type_scat_source
C C 0.0033 0.0016 'International Tables Vol C Tables 4.2.6.8 and 6.1.1.4'
H H 0.0000 0.0000 'International Tables Vol C Tables 4.2.6.8 and 6.1.1.4'
B B 0.0013 0.0007 'International Tables Vol C Tables 4.2.6.8 and 6.1.1.4'
S S 0.1246 0.1234 'International Tables Vol C Tables 4.2.6.8 and 6.1.1.4'

loop_
_geom_angle_atom_site_label_1
_geom_angle_atom_site_label_2
_geom_angle_atom_site_label_3
_geom_angle
C4 S3 C2 91.94(11)
C5 C1 C2 108.27(17)
C5 C1 B4 128.40(17)
C2 C1 B4 111.12(16)
C5 C1 B5 128.16(18)
C2 C1 B5 111.16(16)
B4 C1 B5 63.23(14)
C5 C1 B6 113.24(17)
C2 C1 B6 61.95(13)
B4 C1 B6 114.10(16)
B5 C1 B6 61.67(13)
C5 C1 B3 113.46(17)
C2 C1 B3 61.89(12)
B4 C1 B3 61.75(13)
B5 C1 B3 114.22(17)
B6 C1 B3 114.80(16)
C1 C2 B7 111.93(16)
C1 C2 B11 111.77(16)
B7 C2 B11 63.61(14)
C1 C2 B6 62.12(12)
B7 C2 B6 114.75(17)
B11 C2 B6 61.81(14)
C1 C2 B3 62.24(12)
B7 C2 B3 61.85(13)
B11 C2 B3 114.67(17)
B6 C2 B3 115.24(15)
C1 C2 S3 108.33(14)
B7 C2 S3 127.35(14)
B11 C2 S3 127.58(14)
B6 C2 S3 113.43(14)
B3 C2 S3 113.24(14)
C5 C4 S3 118.45(19)
C4 C5 C11 126.6(2)
C4 C5 C1 113.0(2)
C11 C5 C1 120.4(2)
C2 B3 C1 55.88(11)
C2 B3 B8 104.33(16)
C1 B3 B8 104.56(16)
C2 B3 B7 58.13(13)
C1 B3 B7 103.79(16)
B8 B3 B7 60.91(14)
C2 B3 B4 103.43(15)
C1 B3 B4 58.16(12)
B8 B3 B4 60.82(13)
B7 B3 B4 109.04(17)
C1 B4 B3 60.09(12)
C1 B4 B9 104.26(16)
B3 B4 B9 107.74(17)
C1 B4 B8 104.63(16)
B3 B4 B8 58.99(13)
B9 B4 B8 60.18(14)
C1 B4 B5 58.39(13)
B3 B4 B5 108.89(16)
B9 B4 B5 59.75(14)
B8 B4 B5 107.92(16)
C1 B5 B6 60.05(13)
C1 B5 B9 104.25(16)
B6 B5 B9 107.67(17)
C1 B5 B10 104.90(16)
B6 B5 B10 59.17(14)
B9 B5 B10 60.15(14)
C1 B5 B4 58.38(13)
B6 B5 B4 108.81(16)
B9 B5 B4 59.73(14)
B10 B5 B4 108.05(17)
C2 B6 C1 55.93(12)
C2 B6 B10 104.69(17)
C1 B6 B10 104.82(17)
C2 B6 B5 103.61(16)
C1 B6 B5 58.28(13)
B10 B6 B5 60.82(14)
C2 B6 B11 58.24(13)
C1 B6 B11 103.89(16)
B10 B6 B11 61.00(15)
B5 B6 B11 109.05(18)
C2 B7 B3 60.02(13)
C2 B7 B8 104.33(16)
B3 B7 B8 59.03(13)
C2 B7 B12 103.61(16)
B3 B7 B12 107.53(16)
B8 B7 B12 60.09(13)
C2 B7 B11 58.28(13)
B3 B7 B11 108.80(16)
B8 B7 B11 107.62(16)
B12 B7 B11 59.34(14)
B3 B8 B4 60.19(13)
B3 B8 B7 60.07(13)
B4 B8 B7 107.89(17)
B3 B8 B9 108.37(17)
B4 B8 B9 59.77(14)
B7 B8 B9 108.22(17)
B3 B8 B12 108.29(17)
B4 B8 B12 107.86(17)
B7 B8 B12 59.99(14)
B9 B8 B12 60.25(14)
B4 B9 B5 60.52(13)
B4 B9 B10 108.60(17)
B5 B9 B10 60.05(14)
B4 B9 B8 60.05(13)
B5 B9 B8 108.44(17)
B10 B9 B8 108.27(17)
B4 B9 B12 107.83(17)
B5 B9 B12 107.65(17)
B10 B9 B12 59.78(14)
B8 B9 B12 59.92(14)
B6 B10 B5 60.01(14)
B6 B10 B12 107.88(17)
B5 B10 B12 107.89(17)
B6 B10 B9 108.06(17)
B5 B10 B9 59.80(14)
B12 B10 B9 60.35(14)
B6 B10 B11 59.96(14)
B5 B10 B11 107.60(17)
B12 B10 B11 59.57(14)
B9 B10 B11 107.79(17)
C2 B11 B6 59.95(13)
C2 B11 B12 103.97(16)
B6 B11 B12 107.56(17)
C2 B11 B10 104.49(16)
B6 B11 B10 59.04(14)
B12 B11 B10 60.07(14)
C2 B11 B7 58.11(13)
B6 B11 B7 108.70(16)
B12 B11 B7 59.98(14)
B10 B11 B7 108.09(17)
B11 B12 B10 60.36(14)
B11 B12 B7 60.68(14)
B10 B12 B7 108.88(18)
B11 B12 B8 108.54(17)
B10 B12 B8 108.26(17)
B7 B12 B8 59.92(13)
B11 B12 B9 108.04(18)
B10 B12 B9 59.87(14)
B7 B12 B9 107.82(17)
B8 B12 B9 59.82(14)

loop_
_geom_bond_atom_site_label_1
_geom_bond_atom_site_label_2
_geom_bond_distance
S3 C4 1.757(3)
S3 C2 1.787(2)
C1 C5 1.490(3)
C1 C2 1.632(3)
C1 B4 1.710(3)
C1 B5 1.710(3)
C1 B6 1.742(3)
C1 B3 1.745(3)
C2 B7 1.705(3)
C2 B11 1.708(3)
C2 B6 1.739(3)
C2 B3 1.739(3)
C4 C5 1.348(3)
C5 C11 1.472(3)
B3 B8 1.752(3)
B3 B7 1.770(3)
B3 B4 1.773(3)
B4 B9 1.779(3)
B4 B8 1.784(3)
B4 B5 1.793(3)
B5 B6 1.770(3)
B5 B9 1.779(4)
B5 B10 1.784(3)
B6 B10 1.754(4)
B6 B11 1.771(3)
B7 B8 1.785(3)
B7 B12 1.786(3)
B7 B11 1.799(3)
B8 B9 1.786(3)
B8 B12 1.788(3)
B9 B10 1.786(4)
B9 B12 1.794(4)
B10 B12 1.784(4)
B10 B11 1.789(3)
B11 B12 1.775(4)
